data_2300500
loop_
_publ_author_name
'Arakcheeva, Alla'
'Pattison, Philip'
'Bauer-Brandl, Annette'
'Birkedal, Henrik'
'Chapuis, Gervais'

_publ_section_title
;
 Cimetidine, C~10~H~16~N~6~S, form C: crystal structure and modelling of
 polytypes using the superspace approach
;
_journal_coeditor_code he5576
_journal_issue 1
_journal_name_full 'Journal of Applied Crystallography'
_journal_page_first 99
_journal_page_last 107
_journal_paper_doi 10.1107/S0021889812048133
_journal_volume 46
_journal_year 2013
_chemical_formula_moiety 'C10 H16 N6 S1'
_chemical_formula_sum 'C10 H16 N6 S'
_chemical_formula_weight 252.36
_chemical_name_common Cimetidine
_chemical_name_systematic ' N-Cyano-N'-methyl-N''-[2-((4-methyl-5-imidazolyl)-methylthio)ethyl]guanidine'
_space_group_IT_number 15
_symmetry_cell_setting monoclinic
_symmetry_Int_Tables_number 15
_symmetry_space_group_name_Hall '-C 2yc'
_symmetry_space_group_name_H-M 'C 1 2/c 1'
_atom_sites_solution_primary Superflip
_atom_sites_solution_secondary JANA2006
_cell_angle_alpha 90
_cell_angle_beta 74.340(10)
_cell_angle_gamma 90
_cell_formula_units_Z 24
_cell_length_a 82.904(10)
_cell_length_b 4.8500(10)
_cell_length_c 18.760(5)
_cell_measurement_reflns_used 15754
_cell_measurement_temperature 100
_cell_measurement_theta_max 25.46
_cell_measurement_theta_min 2.75
_cell_volume 7263(3)
_computing_molecular_graphics PLATON
_computing_structure_refinement JANA2006
_computing_structure_solution JANA2006
_diffrn_ambient_temperature 100
_diffrn_measured_fraction_theta_full 0.99
_diffrn_measured_fraction_theta_max 0.99
_diffrn_measurement_device 'MAR Research'
_diffrn_measurement_device_type MAR345
_diffrn_measurement_method 'Image plateImage plate'
_diffrn_radiation_monochromator Si(111)
_diffrn_radiation_probe synchrotron
_diffrn_radiation_source synchrotron
_diffrn_radiation_type synchrotron
_diffrn_radiation_wavelength 0.8
_diffrn_reflns_av_R_equivalents 0.0336
_diffrn_reflns_av_sigmaI/netI 0.0106
_diffrn_reflns_limit_h_max 87
_diffrn_reflns_limit_h_min -88
_diffrn_reflns_limit_k_max 5
_diffrn_reflns_limit_k_min -5
_diffrn_reflns_limit_l_max 20
_diffrn_reflns_limit_l_min -20
_diffrn_reflns_number 15754
_diffrn_reflns_theta_full 25.46
_diffrn_reflns_theta_max 25.46
_diffrn_reflns_theta_min 2.75
_exptl_absorpt_coefficient_mu 0.341
_exptl_absorpt_correction_type empirical
_exptl_crystal_colour colourless
_exptl_crystal_density_diffrn 1.385
_exptl_crystal_description needle
_exptl_crystal_F_000 3216
_exptl_crystal_size_max 0.02
_exptl_crystal_size_mid 0.005
_exptl_crystal_size_min 0.002
_refine_diff_density_max 0.40
_refine_diff_density_min -0.41
_refine_ls_extinction_method none
_refine_ls_goodness_of_fit_gt 4.15
_refine_ls_goodness_of_fit_ref 4.54
_refine_ls_hydrogen_treatment constr
_refine_ls_number_constraints 0
_refine_ls_number_parameters 460
_refine_ls_number_reflns 4668
_refine_ls_number_restraints 0
_refine_ls_R_factor_all 0.0608
_refine_ls_R_factor_gt 0.0457
_refine_ls_shift/su_max 0.0046
_refine_ls_shift/su_mean 0.0001
_refine_ls_structure_factor_coef F
_refine_ls_weighting_details w=1/(\s^2^(F)+0.0001F^2^)
_refine_ls_weighting_scheme sigma
_refine_ls_wR_factor_gt 0.0582
_refine_ls_wR_factor_ref 0.0713
_reflns_number_gt 3822
_reflns_number_total 4725
_reflns_threshold_expression I>3\s(I)
_cod_data_source_file he5576sup1.cif
_cod_data_source_block I
_cod_original_formula_sum 'C10 H16 N6 S1'
_cod_database_code 2300500
_cod_database_fobs_code 2300500

loop_
_symmetry_equiv_pos_site_id
_symmetry_equiv_pos_as_xyz
1 x,y,z
2 -x,y,-z+1/2
3 -x,-y,-z
4 x,-y,z+1/2
5 x+1/2,y+1/2,z
6 -x+1/2,y+1/2,-z+1/2
7 -x+1/2,-y+1/2,-z
8 x+1/2,-y+1/2,z+1/2

loop_
_atom_site_label
_atom_site_type_symbol
_atom_site_fract_x
_atom_site_fract_y
_atom_site_fract_z
_atom_site_adp_type
_atom_site_U_iso_or_equiv
_atom_site_symmetry_multiplicity
_atom_site_occupancy
_atom_site_calc_flag
S1a S 0.503019(10) 0.05176(19) 0.61024(5) Uani 0.0138(3) 8 1 d
N1a N 0.45295(3) 0.1772(6) 0.78800(16) Uani 0.0142(10) 8 1 d
C3a C 0.46708(4) 0.3119(7) 0.74755(19) Uani 0.0120(12) 8 1 d
N2a N 0.45888(4) -0.0063(6) 0.67547(16) Uani 0.0143(10) 8 1 d
C5a C 0.48484(4) 0.2673(7) 0.61338(18) Uani 0.0140(11) 8 1 d
C2a C 0.47058(4) 0.1973(7) 0.67842(19) Uani 0.0130(12) 8 1 d
C1a C 0.44866(4) -0.0087(8) 0.74282(20) Uani 0.0164(13) 8 1 d
N5a N 0.55565(4) 0.5129(6) 0.55095(16) Uani 0.0156(10) 8 1 d
N3a N 0.54751(3) 0.2528(6) 0.46456(16) Uani 0.0151(10) 8 1 d
C6a C 0.51809(4) 0.2386(8) 0.53785(18) Uani 0.0133(11) 8 1 d
C10a C 0.56450(4) 0.7213(8) 0.56566(19) Uani 0.0151(12) 8 1 d
C7a C 0.53519(4) 0.1049(8) 0.52267(19) Uani 0.0142(12) 8 1 d
C8a C 0.55690(4) 0.4559(7) 0.47886(19) Uani 0.0124(12) 8 1 d
C4a C 0.47599(4) 0.5288(8) 0.7794(2) Uani 0.0164(13) 8 1 d
N6a N 0.57153(4) 0.9033(7) 0.58504(16) Uani 0.0176(11) 8 1 d
N4a N 0.56680(3) 0.5967(6) 0.42323(16) Uani 0.0148(10) 8 1 d
C9a C 0.56919(4) 0.5228(8) 0.34649(19) Uani 0.0167(13) 8 1 d
H1c1a H 0.43918 -0.129551 0.758089 Uani 0.0197 8 1 d
H1n1a H 0.447748 0.206483 0.834237 Uani 0.017 8 1 d
H1c4a H 0.483689 0.442399 0.802554 Uani 0.0197 8 1 d
H2c4a H 0.482034 0.64831 0.7405 Uani 0.0197 8 1 d
H3c4a H 0.467961 0.634615 0.815462 Uani 0.0197 8 1 d
H1c5a H 0.481477 0.242764 0.568676 Uani 0.0168 8 1 d
H2c5a H 0.487794 0.457715 0.616048 Uani 0.0168 8 1 d
H1c6a H 0.514449 0.238117 0.493416 Uani 0.016 8 1 d
H2c6a H 0.518782 0.426166 0.553137 Uani 0.016 8 1 d
H1c7a H 0.53448 -0.083029 0.507754 Uani 0.0171 8 1 d
H2c7a H 0.538781 0.103749 0.567232 Uani 0.0171 8 1 d
H1n3a H 0.548721 0.205472 0.418681 Uani 0.0182 8 1 d
H1n4a H 0.572091 0.739837 0.433514 Uani 0.0178 8 1 d
H2c9a H 0.573574 0.338888 0.338335 Uani 0.02 8 1 d
H1c9a H 0.576925 0.649002 0.315576 Uani 0.02 8 1 d
H3c9a H 0.558641 0.531512 0.334567 Uani 0.02 8 1 d
S1b S 0.338982(11) 0.09204(19) 0.61518(5) Uani 0.0163(3) 8 1 d
N1b N 0.29041(4) 0.1555(6) 0.79823(16) Uani 0.0168(11) 8 1 d
C3b C 0.30389(4) 0.3079(7) 0.75956(19) Uani 0.0152(12) 8 1 d
N2b N 0.29538(4) 0.0224(6) 0.68163(16) Uani 0.0169(11) 8 1 d
C5b C 0.32082(4) 0.3171(7) 0.62429(19) Uani 0.0155(12) 8 1 d
C2b C 0.30688(4) 0.2243(7) 0.68787(19) Uani 0.0140(12) 8 1 d
C1b C 0.28580(5) -0.0114(8) 0.7498(2) Uani 0.0195(13) 8 1 d
N5b N 0.39189(4) 0.5630(6) 0.56047(16) Uani 0.0160(11) 8 1 d
N3b N 0.38369(4) 0.3006(6) 0.47484(16) Uani 0.0154(10) 8 1 d
C6b C 0.35421(4) 0.2883(8) 0.54696(19) Uani 0.0159(12) 8 1 d
C10b C 0.40095(4) 0.7682(8) 0.57503(19) Uani 0.0150(12) 8 1 d
C7b C 0.37128(4) 0.1538(8) 0.53229(19) Uani 0.0161(12) 8 1 d
C8b C 0.39318(4) 0.5036(7) 0.4890(2) Uani 0.0144(13) 8 1 d
C4b C 0.31248(5) 0.5144(8) 0.7953(2) Uani 0.0193(14) 8 1 d
N6b N 0.40831(4) 0.9462(7) 0.59387(16) Uani 0.0183(11) 8 1 d
N4b N 0.40329(3) 0.6413(7) 0.43255(15) Uani 0.0156(11) 8 1 d
C9b C 0.40568(4) 0.5657(8) 0.3558(2) Uani 0.0206(14) 8 1 d
H1c1b H 0.276653 -0.139546 0.763192 Uani 0.0234 8 1 d
H1n1b H 0.285693 0.164873 0.845589 Uani 0.0202 8 1 d
H1c4b H 0.304474 0.597884 0.836381 Uani 0.0231 8 1 d
H2c4b H 0.321019 0.424433 0.812688 Uani 0.0231 8 1 d
H3c4b H 0.317495 0.653968 0.759998 Uani 0.0231 8 1 d
H1c5b H 0.323818 0.503202 0.632574 Uani 0.0186 8 1 d
H2c5b H 0.317279 0.309519 0.579642 Uani 0.0186 8 1 d
H1c6b H 0.350883 0.295957 0.501798 Uani 0.0191 8 1 d
H2c6b H 0.354772 0.472504 0.564841 Uani 0.0191 8 1 d
H1c7b H 0.374764 0.15146 0.577104 Uani 0.0194 8 1 d
H2c7b H 0.370563 -0.03403 0.517267 Uani 0.0194 8 1 d
H1n3b H 0.384959 0.252935 0.428952 Uani 0.0185 8 1 d
H1n4b H 0.4087 0.783463 0.442517 Uani 0.0187 8 1 d
H2c9b H 0.413219 0.693851 0.324606 Uani 0.0247 8 1 d
H1c9b H 0.410303 0.383253 0.347611 Uani 0.0247 8 1 d
H3c9b H 0.395092 0.569772 0.344113 Uani 0.0247 8 1 d
S1c S 0.667026(11) -0.01787(19) 0.60291(5) Uani 0.0166(3) 8 1 d
N1c N 0.61657(4) 0.1521(6) 0.77287(17) Uani 0.0191(11) 8 1 d
C3c C 0.63107(4) 0.2794(7) 0.73266(19) Uani 0.0153(12) 8 1 d
N2c N 0.62296(4) -0.0478(6) 0.66253(17) Uani 0.0176(11) 8 1 d
C5c C 0.64958(4) 0.2117(8) 0.60153(19) Uani 0.0157(12) 8 1 d
C2c C 0.63485(4) 0.1540(8) 0.66499(19) Uani 0.0159(12) 8 1 d
C1c C 0.61237(5) -0.0409(8) 0.7290(2) Uani 0.0190(13) 8 1 d
N5c N 0.72165(4) 0.3496(7) 0.54827(16) Uani 0.0192(11) 8 1 d
N3c N 0.71249(4) 0.1272(6) 0.45911(16) Uani 0.0159(10) 8 1 d
C6c C 0.68308(4) 0.1477(8) 0.53083(19) Uani 0.0155(12) 8 1 d
C10c C 0.73124(5) 0.5373(9) 0.5676(2) Uani 0.0227(14) 8 1 d
C7c C 0.69950(4) -0.0129(8) 0.51493(19) Uani 0.0154(12) 8 1 d
C8c C 0.72277(4) 0.3112(8) 0.47635(19) Uani 0.0142(12) 8 1 d
C4c C 0.63974(5) 0.4965(8) 0.7645(2) Uani 0.0203(14) 8 1 d
N6c N 0.73844(5) 0.6945(9) 0.59302(19) Uani 0.0387(14) 8 1 d
N4c N 0.73337(4) 0.4505(7) 0.42261(16) Uani 0.0208(11) 8 1 d
C9c C 0.73508(5) 0.4086(9) 0.3445(2) Uani 0.0288(15) 8 1 d
H1c1c H 0.602783 -0.159349 0.744529 Uani 0.0228 8 1 d
H1n1c H 0.611102 0.189419 0.818334 Uani 0.0229 8 1 d
H1c4c H 0.64505 0.62468 0.726406 Uani 0.0243 8 1 d
H2c4c H 0.648052 0.412579 0.784577 Uani 0.0243 8 1 d
H3c4c H 0.631724 0.592151 0.803104 Uani 0.0243 8 1 d
H1c5c H 0.653005 0.399902 0.603763 Uani 0.0188 8 1 d
H2c5c H 0.646548 0.186818 0.556042 Uani 0.0188 8 1 d
H1c6c H 0.67943 0.159227 0.486504 Uani 0.0186 8 1 d
H2c6c H 0.684846 0.331887 0.545858 Uani 0.0186 8 1 d
H1c7c H 0.697843 -0.194532 0.497825 Uani 0.0185 8 1 d
H2c7c H 0.702936 -0.030075 0.559655 Uani 0.0185 8 1 d
H1n3c H 0.713596 0.089634 0.41269 Uani 0.019 8 1 d
H1n4c H 0.739673 0.57452 0.435147 Uani 0.025 8 1 d
H2c9c H 0.743924 0.523382 0.316036 Uani 0.0346 8 1 d
H1c9c H 0.724757 0.456032 0.333579 Uani 0.0346 8 1 d
H3c9c H 0.737681 0.218749 0.332141 Uani 0.0346 8 1 d

loop_
_atom_site_aniso_label
_atom_site_aniso_type_symbol
_atom_site_aniso_U_11
_atom_site_aniso_U_22
_atom_site_aniso_U_33
_atom_site_aniso_U_12
_atom_site_aniso_U_13
_atom_site_aniso_U_23
S1a S 0.0105(5) 0.0156(5) 0.0144(5) -0.0018(4) -0.0019(4) 0.0031(4)
N1a N 0.0121(16) 0.0182(17) 0.0114(16) 0.0007(13) -0.0016(14) 0.0043(14)
C3a C 0.0078(17) 0.0133(19) 0.0156(19) 0.0046(15) -0.0043(15) 0.0012(16)
N2a N 0.0133(15) 0.0161(17) 0.0138(17) -0.0017(13) -0.0039(14) 0.0027(13)
C5a C 0.0151(18) 0.0137(19) 0.0131(18) -0.0011(16) -0.0036(15) 0.0030(17)
C2a C 0.0123(18) 0.0130(19) 0.0150(19) 0.0038(16) -0.0059(16) 0.0034(16)
C1a C 0.014(2) 0.018(2) 0.017(2) -0.0019(16) -0.0032(18) 0.0059(17)
N5a N 0.0141(15) 0.0173(17) 0.0144(17) -0.0056(14) -0.0023(14) 0.0006(13)
N3a N 0.0113(14) 0.0214(17) 0.0128(16) -0.0035(14) -0.0033(14) -0.0017(14)
C6a C 0.0120(17) 0.0152(19) 0.0126(19) -0.0018(16) -0.0032(15) 0.0005(17)
C10a C 0.0145(18) 0.020(2) 0.0096(18) 0.0047(19) -0.0005(16) 0.0041(17)
C7a C 0.0136(17) 0.0161(19) 0.0143(19) -0.0007(16) -0.0059(16) -0.0017(17)
C8a C 0.0068(17) 0.016(2) 0.014(2) 0.0032(16) -0.0018(16) -0.0007(16)
C4a C 0.016(2) 0.018(2) 0.016(2) 0.0003(16) -0.0051(17) -0.0009(16)
N6a N 0.0174(16) 0.0182(18) 0.0170(17) 0.0015(15) -0.0043(14) -0.0023(14)
N4a N 0.0134(16) 0.0144(17) 0.0164(17) -0.0040(13) -0.0034(14) -0.0016(14)
C9a C 0.014(2) 0.023(2) 0.0124(19) -0.0030(17) -0.0037(16) 0.0036(17)
H1c1a H 0.017219 0.021162 0.02011 -0.002245 -0.003893 0.007118
H1n1a H 0.014503 0.021784 0.013621 0.000809 -0.001957 0.005109
H1c4a H 0.019172 0.0213 0.019159 0.000414 -0.006083 -0.001079
H2c4a H 0.019172 0.0213 0.019159 0.000414 -0.006083 -0.001079
H3c4a H 0.019172 0.0213 0.019159 0.000414 -0.006083 -0.001079
H1c5a H 0.01807 0.016443 0.015703 -0.001352 -0.004328 0.003608
H2c5a H 0.01807 0.016443 0.015703 -0.001352 -0.004328 0.003608
H1c6a H 0.014429 0.018251 0.015086 -0.002204 -0.003828 0.000639
H2c6a H 0.014429 0.018251 0.015086 -0.002204 -0.003828 0.000639
H1c7a H 0.0163 0.019297 0.017124 -0.000893 -0.007109 -0.002067
H2c7a H 0.0163 0.019297 0.017124 -0.000893 -0.007109 -0.002067
H1n3a H 0.013531 0.025676 0.015311 -0.004213 -0.003965 -0.002052
H1n4a H 0.016114 0.017274 0.019657 -0.004774 -0.004137 -0.001929
H2c9a H 0.017119 0.027998 0.014898 -0.003639 -0.004405 0.004321
H1c9a H 0.017119 0.027998 0.014898 -0.003639 -0.004405 0.004321
H3c9a H 0.017119 0.027998 0.014898 -0.003639 -0.004405 0.004321
S1b S 0.0156(5) 0.0153(5) 0.0171(5) -0.0032(4) -0.0030(4) 0.0026(4)
N1b N 0.0171(17) 0.0244(18) 0.0084(16) 0.0015(14) -0.0024(15) -0.0012(15)
C3b C 0.0149(18) 0.015(2) 0.016(2) 0.0013(16) -0.0057(16) 0.0018(16)
N2b N 0.0164(16) 0.0209(18) 0.0126(17) -0.0048(14) -0.0024(14) 0.0016(13)
C5b C 0.0176(18) 0.014(2) 0.0153(19) -0.0019(16) -0.0049(16) 0.0008(16)
C2b C 0.0131(18) 0.015(2) 0.0135(19) 0.0021(16) -0.0033(15) -0.0018(16)
C1b C 0.018(2) 0.025(2) 0.017(2) -0.0031(17) -0.0064(18) -0.0009(18)
N5b N 0.0136(15) 0.0163(17) 0.0171(18) -0.0039(14) -0.0027(14) -0.0002(14)
N3b N 0.0133(15) 0.0166(17) 0.0150(16) -0.0042(14) -0.0015(14) -0.0013(14)
C6b C 0.0163(18) 0.014(2) 0.0176(19) -0.0025(16) -0.0056(16) 0.0017(17)
C10b C 0.0127(18) 0.019(2) 0.0108(18) 0.0056(18) 0.0013(16) 0.0006(17)
C7b C 0.0174(18) 0.016(2) 0.017(2) -0.0043(17) -0.0064(16) 0.0017(17)
C8b C 0.0102(18) 0.015(2) 0.018(2) 0.0031(16) -0.0039(17) -0.0005(17)
C4b C 0.023(2) 0.021(2) 0.016(2) 0.0008(17) -0.0080(18) -0.0048(16)
N6b N 0.0210(17) 0.0194(18) 0.0147(17) 0.0007(15) -0.0050(14) -0.0021(14)
N4b N 0.0139(16) 0.0171(18) 0.0163(17) -0.0017(14) -0.0049(14) -0.0020(15)
C9b C 0.019(2) 0.026(2) 0.018(2) -0.0030(18) -0.0057(17) 0.0052(18)
H1c1b H 0.021803 0.029486 0.019997 -0.003678 -0.007641 -0.00107
H1n1b H 0.020504 0.029306 0.010115 0.001836 -0.002931 -0.001401
H1c4b H 0.027288 0.02518 0.018867 0.000929 -0.009561 -0.005798
H2c4b H 0.027288 0.02518 0.018867 0.000929 -0.009561 -0.005798
H3c4b H 0.027288 0.02518 0.018867 0.000929 -0.009561 -0.005798
H1c5b H 0.021143 0.016548 0.018403 -0.00232 -0.005833 0.000976
H2c5b H 0.021143 0.016548 0.018403 -0.00232 -0.005833 0.000976
H1c6b H 0.019502 0.017312 0.021117 -0.002991 -0.006678 0.002031
H2c6b H 0.019502 0.017312 0.021117 -0.002991 -0.006678 0.002031
H1c7b H 0.020893 0.018653 0.01984 -0.005207 -0.007717 0.002056
H2c7b H 0.020893 0.018653 0.01984 -0.005207 -0.007717 0.002056
H1n3b H 0.015986 0.019906 0.017961 -0.005034 -0.001845 -0.001523
H1n4b H 0.016738 0.020573 0.019537 -0.002038 -0.005934 -0.002412
H2c9b H 0.022323 0.031243 0.021038 -0.003586 -0.006882 0.006198
H1c9b H 0.022323 0.031243 0.021038 -0.003586 -0.006882 0.006198
H3c9b H 0.022323 0.031243 0.021038 -0.003586 -0.006882 0.006198
S1c S 0.0148(5) 0.0164(5) 0.0173(5) -0.0025(4) -0.0021(4) 0.0051(4)
N1c N 0.0183(17) 0.0255(18) 0.0119(17) 0.0014(15) -0.0015(14) 0.0032(15)
C3c C 0.0143(18) 0.015(2) 0.016(2) 0.0027(16) -0.0040(16) 0.0049(17)
N2c N 0.0163(16) 0.0177(17) 0.0185(18) -0.0012(14) -0.0041(15) 0.0057(14)
C5c C 0.0186(18) 0.015(2) 0.0129(18) -0.0021(16) -0.0037(15) 0.0001(17)
C2c C 0.0182(19) 0.015(2) 0.015(2) -0.0003(16) -0.0058(17) 0.0064(16)
C1c C 0.016(2) 0.019(2) 0.022(2) -0.0015(17) -0.0043(19) 0.0095(18)
N5c N 0.0223(17) 0.0226(18) 0.0120(17) -0.0096(15) -0.0036(14) -0.0015(14)
N3c N 0.0151(15) 0.0230(18) 0.0085(16) -0.0064(14) -0.0016(14) -0.0025(14)
C6c C 0.0177(18) 0.0140(19) 0.0141(19) -0.0048(16) -0.0029(16) 0.0008(17)
C10c C 0.020(2) 0.034(3) 0.010(2) -0.007(2) 0.0029(18) -0.0019(19)
C7c C 0.0166(18) 0.016(2) 0.014(2) -0.0106(16) -0.0060(16) 0.0028(17)
C8c C 0.0109(18) 0.020(2) 0.0094(19) -0.0012(17) 0.0021(15) -0.0016(16)
C4c C 0.019(2) 0.026(2) 0.017(2) 0.0030(17) -0.0079(18) 0.0016(17)
N6c N 0.041(2) 0.055(3) 0.0173(18) -0.030(2) -0.0021(17) -0.0047(19)
N4c N 0.0219(18) 0.0263(19) 0.0133(17) -0.0138(15) -0.0031(15) -0.0022(15)
C9c C 0.028(2) 0.040(3) 0.015(2) -0.021(2) -0.0021(18) -0.0027(19)
H1c1c H 0.01865 0.023201 0.02613 -0.001812 -0.005106 0.011348
H1n1c H 0.021921 0.030654 0.014293 0.001706 -0.001772 0.003843
H1c4c H 0.023323 0.03155 0.020154 0.00365 -0.009498 0.001905
H2c4c H 0.023323 0.03155 0.020154 0.00365 -0.009498 0.001905
H3c4c H 0.023323 0.03155 0.020154 0.00365 -0.009498 0.001905
H1c5c H 0.022328 0.018324 0.015469 -0.002469 -0.004429 0.000077
H2c5c H 0.022328 0.018324 0.015469 -0.002469 -0.004429 0.000077
H1c6c H 0.021237 0.016756 0.016893 -0.005703 -0.003456 0.001003
H2c6c H 0.021237 0.016756 0.016893 -0.005703 -0.003456 0.001003
H1c7c H 0.019933 0.01958 0.017128 -0.012759 -0.007146 0.003412
H2c7c H 0.019933 0.01958 0.017128 -0.012759 -0.007146 0.003412
H1n3c H 0.018155 0.027638 0.01017 -0.007644 -0.001922 -0.003026
H1n4c H 0.026331 0.031598 0.015901 -0.016518 -0.003716 -0.002622
H2c9c H 0.034186 0.048428 0.018444 -0.025573 -0.002507 -0.003286
H1c9c H 0.034186 0.048428 0.018444 -0.025573 -0.002507 -0.003286
H3c9c H 0.034186 0.048428 0.018444 -0.025573 -0.002507 -0.003286

loop_
_atom_type_symbol
_atom_type_scat_dispersion_real
_atom_type_scat_dispersion_imag
_atom_type_scat_source
_atom_type_scat_Cromer_Mann_a1
_atom_type_scat_Cromer_Mann_b1
_atom_type_scat_Cromer_Mann_a2
_atom_type_scat_Cromer_Mann_b2
_atom_type_scat_Cromer_Mann_a3
_atom_type_scat_Cromer_Mann_b3
_atom_type_scat_Cromer_Mann_a4
_atom_type_scat_Cromer_Mann_b4
_atom_type_scat_Cromer_Mann_c
C 0.0033 0.0016 'International Tables Vol C tables 4.2.6.8 and 6.1.1.4' 2.31 20.843901 1.02 10.2075 1.5886 0.5687 0.865 51.651199 0.2156
H 0.0000 0.0000 'International Tables Vol C tables 4.2.6.8 and 6.1.1.4' 0.493002 10.5109 0.322912 26.1257 0.140191 3.14236 0.04081 57.799702 0.003038
N 0.0061 0.0033 'International Tables Vol C tables 4.2.6.8 and 6.1.1.4' 12.2126 0.0057 3.1322 9.8933 2.0125 28.997499 1.1663 0.5826 -11.529
S 0.1246 0.1234 'International Tables Vol C tables 4.2.6.8 and 6.1.1.4' 6.9053 1.4679 5.2034 22.215099 1.4379 0.2536 1.5863 56.172001 0.8669

loop_
_geom_angle_atom_site_label_1
_geom_angle_atom_site_label_2
_geom_angle_atom_site_label_3
_geom_angle
C5a S1a C6a 97.67(15)
C3a N1a C1a 107.5(3)
C3a N1a H1n1a 126.25
C1a N1a H1n1a 126.26
N1a C3a C2a 105.1(3)
N1a C3a C4a 123.4(3)
C2a C3a C4a 131.4(3)
C2a N2a C1a 104.0(3)
S1a C5a C2a 111.2(3)
S1a C5a H1c5a 109.47
S1a C5a H2c5a 109.47
C2a C5a H1c5a 109.47
C2a C5a H2c5a 109.47
H1c5a C5a H2c5a 107.65
C3a C2a N2a 110.7(3)
C3a C2a C5a 127.0(3)
N2a C2a C5a 122.3(3)
N1a C1a N2a 112.7(3)
N1a C1a H1c1a 123.65
N1a C1a H1n1a 20.63
N2a C1a H1c1a 123.65
N2a C1a H1n1a 133.33
H1c1a C1a H1n1a 103.02
C10a N5a C8a 117.8(3)
C7a N3a C8a 122.8(3)
C7a N3a H1n3a 118.58
C8a N3a H1n3a 118.58
S1a C6a C7a 110.3(2)
S1a C6a H1c6a 109.47
S1a C6a H2c6a 109.47
C7a C6a H1c6a 109.47
C7a C6a H2c6a 109.47
H1c6a C6a H2c6a 108.67
N5a C10a N6a 174.1(3)
N3a C7a C6a 111.1(3)
N3a C7a H1c7a 109.47
N3a C7a H2c7a 109.47
C6a C7a H1c7a 109.47
C6a C7a H2c7a 109.47
H1c7a C7a H2c7a 107.83
N5a C8a N3a 117.5(3)
N5a C8a N4a 122.9(3)
N5a C8a H1n3a 141.05
N5a C8a H1n4a 99.29
N3a C8a N4a 119.6(3)
N3a C8a H1n3a 23.66
N3a C8a H1n4a 143.09
N4a C8a H1n3a 96.06
N4a C8a H1n4a 23.66
H1n3a C8a H1n4a 119.66
C3a C4a H1c4a 109.47
C3a C4a H2c4a 109.47
C3a C4a H3c4a 109.48
H1c4a C4a H2c4a 109.47
H1c4a C4a H3c4a 109.47
H2c4a C4a H3c4a 109.47
C8a N4a C9a 123.0(3)
C8a N4a H1n4a 118.51
C8a N4a H2c9a 106.71
C8a N4a H1c9a 150.13
C8a N4a H3c9a 107.36
C9a N4a H1n4a 118.51
C9a N4a H2c9a 27.16
C9a N4a H1c9a 27.16
C9a N4a H3c9a 27.16
H1n4a N4a H2c9a 129.11
H1n4a N4a H1c9a 91.36
H1n4a N4a H3c9a 128.28
H2c9a N4a H1c9a 46.56
H2c9a N4a H3c9a 46.57
H1c9a N4a H3c9a 46.57
N4a C9a H2c9a 109.47
N4a C9a H1c9a 109.47
N4a C9a H3c9a 109.47
H2c9a C9a H1c9a 109.47
H2c9a C9a H3c9a 109.47
H1c9a C9a H3c9a 109.47
N1a H1n1a C1a 33.12
C4a H1c4a H2c4a 35.26
C4a H1c4a H3c4a 35.26
H2c4a H1c4a H3c4a 60
C4a H2c4a H1c4a 35.26
C4a H2c4a H3c4a 35.26
H1c4a H2c4a H3c4a 60
C4a H3c4a H1c4a 35.27
C4a H3c4a H2c4a 35.27
H1c4a H3c4a H2c4a 60
C5a H1c5a H2c5a 36.17
C5a H2c5a H1c5a 36.18
C6a H1c6a H2c6a 35.66
C6a H2c6a H1c6a 35.67
C7a H1c7a H2c7a 36.09
C7a H2c7a H1c7a 36.09
N3a H1n3a C8a 37.75
C8a H1n4a N4a 37.83
N4a H2c9a C9a 43.37
N4a H2c9a H1c9a 66.72
N4a H2c9a H3c9a 66.72
C9a H2c9a H1c9a 35.26
C9a H2c9a H3c9a 35.27
H1c9a H2c9a H3c9a 60
N4a H1c9a C9a 43.37
N4a H1c9a H2c9a 66.72
N4a H1c9a H3c9a 66.72
C9a H1c9a H2c9a 35.26
C9a H1c9a H3c9a 35.26
H2c9a H1c9a H3c9a 60
N4a H3c9a C9a 43.37
N4a H3c9a H2c9a 66.72
N4a H3c9a H1c9a 66.72
C9a H3c9a H2c9a 35.26
C9a H3c9a H1c9a 35.26
H2c9a H3c9a H1c9a 60
C5b S1b C6b 98.74(16)
C3b N1b C1b 107.8(3)
C3b N1b H1n1b 126.1
C1b N1b H1n1b 126.09
N1b C3b C2b 105.5(3)
N1b C3b C4b 123.0(3)
C2b C3b C4b 131.6(3)
C2b N2b C1b 104.6(3)
S1b C5b C2b 109.6(3)
S1b C5b H1c5b 109.47
S1b C5b H2c5b 109.47
C2b C5b H1c5b 109.47
C2b C5b H2c5b 109.47
H1c5b C5b H2c5b 109.32
C3b C2b N2b 110.2(3)
C3b C2b C5b 126.6(3)
N2b C2b C5b 123.1(3)
N1b C1b N2b 111.9(3)
N1b C1b H1c1b 124.06
N1b C1b H1n1b 20.71
N2b C1b H1c1b 124.06
N2b C1b H1n1b 132.58
H1c1b C1b H1n1b 103.36
C10b N5b C8b 118.1(3)
C7b N3b C8b 123.4(3)
C7b N3b H1c7b 26.96
C7b N3b H2c7b 26.96
C7b N3b H1n3b 118.28
C8b N3b H1c7b 99.36
C8b N3b H2c7b 144.12
C8b N3b H1n3b 118.27
H1c7b N3b H2c7b 45.68
H1c7b N3b H1n3b 140.27
H2c7b N3b H1n3b 94.91
S1b C6b C7b 110.0(3)
S1b C6b H1c6b 109.47
S1b C6b H2c6b 109.47
C7b C6b H1c6b 109.47
C7b C6b H2c6b 109.47
H1c6b C6b H2c6b 108.95
N5b C10b N6b 174.5(3)
N3b C7b C6b 111.2(3)
N3b C7b H1c7b 109.47
N3b C7b H2c7b 109.47
C6b C7b H1c7b 109.47
C6b C7b H2c7b 109.48
H1c7b C7b H2c7b 107.64
N5b C8b N3b 117.7(3)
N5b C8b N4b 123.0(3)
N5b C8b H1n3b 141.29
N5b C8b H1n4b 99.47
N3b C8b N4b 119.3(3)
N3b C8b H1n3b 23.73
N3b C8b H1n4b 142.77
N4b C8b H1n3b 95.67
N4b C8b H1n4b 23.62
H1n3b C8b H1n4b 119.24
C3b C4b H1c4b 109.47
C3b C4b H2c4b 109.47
C3b C4b H3c4b 109.47
H1c4b C4b H2c4b 109.47
H1c4b C4b H3c4b 109.47
H2c4b C4b H3c4b 109.48
C8b N4b C9b 123.3(3)
C8b N4b H1n4b 118.35
C8b N4b H2c9b 150.4
C8b N4b H1c9b 107.78
C8b N4b H3c9b 106.93
C9b N4b H1n4b 118.35
C9b N4b H2c9b 27.12
C9b N4b H1c9b 27.12
C9b N4b H3c9b 27.12
H1n4b N4b H2c9b 91.24
H1n4b N4b H1c9b 128
H1n4b N4b H3c9b 129.1
H2c9b N4b H1c9b 46.5
H2c9b N4b H3c9b 46.5
H1c9b N4b H3c9b 46.5
N4b C9b H2c9b 109.47
N4b C9b H1c9b 109.47
N4b C9b H3c9b 109.47
H2c9b C9b H1c9b 109.47
H2c9b C9b H3c9b 109.47
H1c9b C9b H3c9b 109.47
N1b H1n1b C1b 33.2
C4b H1c4b H2c4b 35.26
C4b H1c4b H3c4b 35.26
H2c4b H1c4b H3c4b 60
C4b H2c4b H1c4b 35.27
C4b H2c4b H3c4b 35.26
H1c4b H2c4b H3c4b 60
C4b H3c4b H1c4b 35.27
C4b H3c4b H2c4b 35.26
H1c4b H3c4b H2c4b 60
C5b H1c5b H2c5b 35.34
C5b H2c5b H1c5b 35.34
C6b H1c6b H2c6b 35.53
C6b H2c6b H1c6b 35.53
N3b H1c7b C7b 43.57
N3b H1c7b H2c7b 67.16
C7b H1c7b H2c7b 36.18
N3b H2c7b C7b 43.57
N3b H2c7b H1c7b 67.16
C7b H2c7b H1c7b 36.18
N3b H1n3b C8b 37.99
C8b H1n4b N4b 38.03
N4b H2c9b C9b 43.41
N4b H2c9b H1c9b 66.75
N4b H2c9b H3c9b 66.75
C9b H2c9b H1c9b 35.26
C9b H2c9b H3c9b 35.27
H1c9b H2c9b H3c9b 60
N4b H1c9b C9b 43.41
N4b H1c9b H2c9b 66.75
N4b H1c9b H3c9b 66.75
C9b H1c9b H2c9b 35.26
C9b H1c9b H3c9b 35.27
H2c9b H1c9b H3c9b 60
N4b H3c9b C9b 43.41
N4b H3c9b H2c9b 66.75
N4b H3c9b H1c9b 66.75
C9b H3c9b H2c9b 35.26
C9b H3c9b H1c9b 35.26
H2c9b H3c9b H1c9b 60
C5c S1c C6c 98.27(16)
C3c N1c C1c 107.8(3)
C3c N1c H1n1c 126.09
C1c N1c H1n1c 126.09
N1c C3c C2c 104.9(3)
N1c C3c C4c 122.7(3)
C2c C3c C4c 132.3(3)
C2c N2c C1c 104.3(3)
S1c C5c C2c 110.8(3)
S1c C5c H1c5c 109.47
S1c C5c H2c5c 109.47
C2c C5c H1c5c 109.47
C2c C5c H2c5c 109.47
H1c5c C5c H2c5c 108.07
C3c C2c N2c 110.8(3)
C3c C2c C5c 126.5(3)
N2c C2c C5c 122.7(3)
N1c C1c N2c 112.2(3)
N1c C1c H1c1c 123.88
N1c C1c H1n1c 20.66
N2c C1c H1c1c 123.88
N2c C1c H1n1c 132.89
H1c1c C1c H1n1c 103.23
C10c N5c C8c 119.2(3)
C7c N3c C8c 122.5(3)
C7c N3c H1c7c 27.05
C7c N3c H2c7c 27.05
C7c N3c H1n3c 118.77
C8c N3c H1c7c 143.47
C8c N3c H2c7c 98.25
C8c N3c H1n3c 118.77
H1c7c N3c H2c7c 46.06
H1c7c N3c H1n3c 95.19
H2c7c N3c H1n3c 140.9
S1c C6c C7c 110.9(2)
S1c C6c H1c6c 109.47
S1c C6c H2c6c 109.47
C7c C6c H1c6c 109.47
C7c C6c H2c6c 109.47
H1c6c C6c H2c6c 108
N5c C10c N6c 171.7(4)
N3c C7c C6c 110.5(3)
N3c C7c H1c7c 109.47
N3c C7c H2c7c 109.47
C6c C7c H1c7c 109.47
C6c C7c H2c7c 109.47
H1c7c C7c H2c7c 108.38
N5c C8c N3c 117.5(3)
N5c C8c N4c 123.1(3)
N5c C8c H1n3c 140.91
N5c C8c H1n4c 99.19
N3c C8c N4c 119.4(3)
N3c C8c H1n3c 23.52
N3c C8c H1n4c 143.26
N4c C8c H1n3c 96.01
N4c C8c H1n4c 23.87
H1n3c C8c H1n4c 119.88
C3c C4c H1c4c 109.47
C3c C4c H2c4c 109.47
C3c C4c H3c4c 109.47
H1c4c C4c H2c4c 109.47
H1c4c C4c H3c4c 109.47
H2c4c C4c H3c4c 109.47
C8c N4c C9c 124.1(3)
C8c N4c H1n4c 117.95
C8c N4c H2c9c 151.13
C8c N4c H1c9c 109.32
C8c N4c H3c9c 106.89
C9c N4c H1n4c 117.95
C9c N4c H2c9c 27.12
C9c N4c H1c9c 27.11
C9c N4c H3c9c 27.11
H1n4c N4c H2c9c 90.88
H1n4c N4c H1c9c 126.62
H1n4c N4c H3c9c 129.77
H2c9c N4c H1c9c 46.5
H2c9c N4c H3c9c 46.5
H1c9c N4c H3c9c 46.49
N4c C9c H2c9c 109.47
N4c C9c H1c9c 109.47
N4c C9c H3c9c 109.47
H2c9c C9c H1c9c 109.47
H2c9c C9c H3c9c 109.47
H1c9c C9c H3c9c 109.47
N1c H1n1c C1c 33.26
C4c H1c4c H2c4c 35.26
C4c H1c4c H3c4c 35.27
H2c4c H1c4c H3c4c 60
C4c H2c4c H1c4c 35.26
C4c H2c4c H3c4c 35.26
H1c4c H2c4c H3c4c 60
C4c H3c4c H1c4c 35.26
C4c H3c4c H2c4c 35.27
H1c4c H3c4c H2c4c 60
C5c H1c5c H2c5c 35.97
C5c H2c5c H1c5c 35.97
C6c H1c6c H2c6c 36
C6c H2c6c H1c6c 36
N3c H1c7c C7c 43.48
N3c H1c7c H2c7c 66.97
C7c H1c7c H2c7c 35.81
N3c H2c7c C7c 43.48
N3c H2c7c H1c7c 66.97
C7c H2c7c H1c7c 35.81
N3c H1n3c C8c 37.71
C8c H1n4c N4c 38.18
N4c H2c9c C9c 43.42
N4c H2c9c H1c9c 66.75
N4c H2c9c H3c9c 66.75
C9c H2c9c H1c9c 35.26
C9c H2c9c H3c9c 35.26
H1c9c H2c9c H3c9c 60
N4c H1c9c C9c 43.41
N4c H1c9c H2c9c 66.75
N4c H1c9c H3c9c 66.75
C9c H1c9c H2c9c 35.26
C9c H1c9c H3c9c 35.27
H2c9c H1c9c H3c9c 60
N4c H3c9c C9c 43.42
N4c H3c9c H2c9c 66.75
N4c H3c9c H1c9c 66.75
C9c H3c9c H2c9c 35.27
C9c H3c9c H1c9c 35.26
H2c9c H3c9c H1c9c 60

loop_
_geom_bond_atom_site_label_1
_geom_bond_atom_site_label_2
_geom_bond_distance
S1a C5a 1.822(4)
S1a C6a 1.820(3)
N1a C3a 1.376(4)
N1a C1a 1.349(5)
N1a H1n1a 0.87
C3a C2a 1.368(5)
C3a C4a 1.499(5)
N2a C2a 1.396(5)
N2a C1a 1.318(4)
C5a C2a 1.491(4)
C5a H1c5a 0.96
C5a H2c5a 0.96
C1a H1c1a 0.96
C1a H1n1a 1.9915
N5a C10a 1.321(5)
N5a C8a 1.357(5)
N3a C7a 1.465(4)
N3a C8a 1.327(5)
N3a H1n3a 0.87
C6a C7a 1.515(5)
C6a H1c6a 0.96
C6a H2c6a 0.96
C10a N6a 1.169(5)
C7a H1c7a 0.96
C7a H2c7a 0.96
C8a N4a 1.329(4)
C8a H1n3a 1.9034
C8a H1n4a 1.9047
C4a H1c4a 0.96
C4a H2c4a 0.96
C4a H3c4a 0.96
N4a C9a 1.444(5)
N4a H1n4a 0.87
N4a H2c9a 1.9831
N4a H1c9a 1.9831
N4a H3c9a 1.9831
C9a H2c9a 0.96
C9a H1c9a 0.96
C9a H3c9a 0.96
H1c4a H2c4a 1.5677
H1c4a H3c4a 1.5676
H2c4a H3c4a 1.5676
H1c5a H2c5a 1.5499
H1c6a H2c6a 1.5599
H1c7a H2c7a 1.5516
H2c9a H1c9a 1.5677
H2c9a H3c9a 1.5677
H1c9a H3c9a 1.5677
S1b C5b 1.830(4)
S1b C6b 1.807(3)
N1b C3b 1.372(4)
N1b C1b 1.347(5)
N1b H1n1b 0.87
C3b C2b 1.362(5)
C3b C4b 1.490(6)
N2b C2b 1.394(5)
N2b C1b 1.321(4)
C5b C2b 1.489(4)
C5b H1c5b 0.96
C5b H2c5b 0.96
C1b H1c1b 0.96
C1b H1n1b 1.9882
N5b C10b 1.319(5)
N5b C8b 1.348(5)
N3b C7b 1.459(4)
N3b C8b 1.331(5)
N3b H1c7b 1.9962
N3b H2c7b 1.9962
N3b H1n3b 0.87
C6b C7b 1.514(5)
C6b H1c6b 0.96
C6b H2c6b 0.96
C10b N6b 1.166(5)
C7b H1c7b 0.96
C7b H2c7b 0.96
C8b N4b 1.338(4)
C8b H1n3b 1.9036
C8b H1n4b 1.911
C4b H1c4b 0.96
C4b H2c4b 0.96
C4b H3c4b 0.96
N4b C9b 1.447(5)
N4b H1n4b 0.87
N4b H2c9b 1.9857
N4b H1c9b 1.9857
N4b H3c9b 1.9857
C9b H2c9b 0.96
C9b H1c9b 0.96
C9b H3c9b 0.96
H1c4b H2c4b 1.5676
H1c4b H3c4b 1.5676
H2c4b H3c4b 1.5677
H1c5b H2c5b 1.5662
H1c6b H2c6b 1.5626
H1c7b H2c7b 1.5498
H2c9b H1c9b 1.5677
H2c9b H3c9b 1.5677
H1c9b H3c9b 1.5677
S1c C5c 1.831(4)
S1c C6c 1.809(3)
N1c C3c 1.380(4)
N1c C1c 1.352(5)
N1c H1n1c 0.87
C3c C2c 1.366(5)
C3c C4c 1.488(6)
N2c C2c 1.399(5)
N2c C1c 1.317(4)
C5c C2c 1.484(4)
C5c H1c5c 0.96
C5c H2c5c 0.96
C1c H1c1c 0.96
C1c H1n1c 1.9931
N5c C10c 1.323(5)
N5c C8c 1.340(5)
N3c C7c 1.452(4)
N3c C8c 1.333(5)
N3c H1c7c 1.99
N3c H2c7c 1.99
N3c H1n3c 0.87
C6c C7c 1.526(5)
C6c H1c6c 0.96
C6c H2c6c 0.96
C10c N6c 1.148(6)
C7c H1c7c 0.96
C7c H2c7c 0.96
C8c N4c 1.329(4)
C8c H1n3c 1.9107
C8c H1n4c 1.8991
C4c H1c4c 0.96
C4c H2c4c 0.96
C4c H3c4c 0.96
N4c C9c 1.448(5)
N4c H1n4c 0.87
N4c H2c9c 1.9859
N4c H1c9c 1.9859
N4c H3c9c 1.9859
C9c H2c9c 0.96
C9c H1c9c 0.96
C9c H3c9c 0.96
H1c4c H2c4c 1.5677
H1c4c H3c4c 1.5677
H2c4c H3c4c 1.5677
H1c5c H2c5c 1.554
H1c6c H2c6c 1.5533
H1c7c H2c7c 1.557
H2c9c H1c9c 1.5677
H2c9c H3c9c 1.5677
H1c9c H3c9c 1.5676

loop_
_geom_hbond_atom_site_label_D
_geom_hbond_atom_site_label_H
_geom_hbond_atom_site_label_A
_geom_hbond_site_symmetry_A
_geom_hbond_distance_DH
_geom_hbond_distance_HA
_geom_hbond_distance_DA
_geom_hbond_angle_DHA
N1a H1n1a N5a 2_656 0.87 2.57 3.335(4) 147.48
N3a H1n3a N2a 3_656 0.87 2.25 3.060(5) 155.36
N4a H1n4a N6b 3_676 0.87 2.18 2.986(4) 153.05
C9a H3c9a C2a 3_666 0.96 2.82 3.709(5) 153.74
N1b H1n1b N5c 2_656 0.87 2.12 2.937(4) 156.69
N3b H1n3b N2c 3_656 0.87 2.23 3.036(5) 153.91
N4b H1n4b N6a 3_676 0.87 2.19 2.996(4) 153.47
C9b H3c9b C2c 3_666 0.96 2.87 3.741(5) 151.98
N1c H1n1c N5b 2_656 0.87 2.87 3.613(5) 145.10
C4c H2c4c S1b 2_656 0.96 2.86 3.768(4) 157.49
C4c H3c4c N5b 2_656 0.96 2.77 3.621(5) 147.52
N3c H1n3c N2b 3_656 0.87 2.17 2.975(5) 154.63
N4c H1n4c N6c 7_666 0.87 2.08 2.853(5) 148.44

loop_
_geom_torsion_atom_site_label_1
_geom_torsion_atom_site_label_2
_geom_torsion_atom_site_label_3
_geom_torsion_atom_site_label_4
_geom_torsion
S1a C6a C7a N3a -180.0(2)
S1b C6b C7b N3b 177.4(2)
S1c C6c C7c N3c -177.7(3)
N2a C2a C5a S1a -88.3(4)
N2b C2b C5b S1b -86.7(4)
N2c C2c C5c S1c -86.3(4)
C3a C2a C5a S1a 90.6(4)
C3b C2b C5b S1b 89.7(4)
C3c C2c C5c S1c 92.3(4)
C2a C5a S1a C6a -169.7(3)
C2b C5b S1b C6b -170.6(3)
C2c C5c S1c C6c -170.5(3)
C5a S1a C6a C7a 179.4(3)
C5b S1b C6b C7b 176.2(3)
C5c S1c C6c C7c -176.3(3)
C6a C7a N3a C8a 91.4(4)
C6b C7b N3b C8b 91.4(4)
C6c C7c N3c C8c 91.3(4)
C7a N3a C8a N4a -174.3(3)
C7b N3b C8b N4b -174.7(3)
C7c N3c C8c N4c -173.9(3)
C7a N3a C8a N5a 4.6(5)
C7b N3b C8b N5b 4.3(5)
C7c N3c C8c N5c 5.0(5)
N3a C8a N4a C9a -6.3(5)
N3b C8b N4b C9b -5.8(5)
N3c C8c N4c C9c -2.5(6)
N3a C8a N5a C10a -177.6(3)
N3b C8b N5b C10b -178.4(3)
N3c C8c N5c C10c -177.7(3)
